data_2230438
loop_
_publ_author_name
'Maharramov, Abel M.'
'Khalilov, Ali N.'
'Gurbanov, Atash V.'
'Brito, Iv\'an'

_publ_section_title
;
 <i>N</i>-<i>tert</i>-Butyl-3-mesitylpropanamide
;
_journal_coeditor_code OM2425
_journal_issue 6
_journal_name_full 'Acta Crystallographica Section E'
_journal_page_first o1307
_journal_paper_doi 10.1107/S1600536811015856
_journal_volume 67
_journal_year 2011
_chemical_formula_iupac 'C16 H25 N O'
_chemical_formula_moiety 'C16 H25 N O'
_chemical_formula_sum 'C16 H25 N O'
_chemical_formula_weight 247.37
_chemical_name_systematic
;
<i>N</i>-<i>tert</i>-Butyl-3-mesitylpropanamide
;
_space_group_IT_number 14
_symmetry_cell_setting monoclinic
_symmetry_space_group_name_Hall '-P 2ybc'
_symmetry_space_group_name_H-M 'P 1 21/c 1'
_atom_sites_solution_hydrogens difmap
_atom_sites_solution_primary direct
_atom_sites_solution_secondary difmap
_audit_creation_method SHELXL-97
_cell_angle_alpha 90.00
_cell_angle_beta 106.540(2)
_cell_angle_gamma 90.00
_cell_formula_units_Z 4
_cell_length_a 12.8851(11)
_cell_length_b 13.3441(11)
_cell_length_c 9.4741(8)
_cell_measurement_reflns_used 1996
_cell_measurement_temperature 296(2)
_cell_measurement_theta_max 28.02
_cell_measurement_theta_min 2.25
_cell_volume 1561.6(2)
_computing_cell_refinement 'SAINT (Bruker, 2001)'
_computing_data_collection 'APEX2 (Bruker, 2005)'
_computing_data_reduction 'SAINT (Bruker, 2001)'
_computing_molecular_graphics 'SHELXTL (Sheldrick, 2008) and PLATON (Spek, 2009)'
_computing_publication_material 'SHELXTL (Sheldrick, 2008)'
_computing_structure_refinement 'SHELXTL (Sheldrick, 2008)'
_computing_structure_solution 'SHELXTL (Sheldrick, 2008)'
_diffrn_ambient_temperature 296(2)
_diffrn_measured_fraction_theta_full 0.996
_diffrn_measured_fraction_theta_max 0.996
_diffrn_measurement_device_type 'Bruker APEXII CCD'
_diffrn_measurement_method '\f and \w'
_diffrn_radiation_monochromator graphite
_diffrn_radiation_source 'fine-focus sealed tube'
_diffrn_radiation_type MoK\a
_diffrn_radiation_wavelength 0.71073
_diffrn_reflns_av_R_equivalents 0.0522
_diffrn_reflns_av_sigmaI/netI 0.0675
_diffrn_reflns_limit_h_max 17
_diffrn_reflns_limit_h_min -17
_diffrn_reflns_limit_k_max 17
_diffrn_reflns_limit_k_min -15
_diffrn_reflns_limit_l_max 12
_diffrn_reflns_limit_l_min -12
_diffrn_reflns_number 11870
_diffrn_reflns_theta_full 28.29
_diffrn_reflns_theta_max 28.29
_diffrn_reflns_theta_min 2.25
_exptl_absorpt_coefficient_mu 0.064
_exptl_absorpt_correction_T_max 0.9872
_exptl_absorpt_correction_T_min 0.9872
_exptl_absorpt_correction_type multi-scan
_exptl_absorpt_process_details '(SADABS; Sheldrick, 2003)'
_exptl_crystal_colour colourless
_exptl_crystal_density_diffrn 1.052
_exptl_crystal_density_method 'not measured'
_exptl_crystal_description prism
_exptl_crystal_F_000 544
_exptl_crystal_size_max 0.20
_exptl_crystal_size_mid 0.20
_exptl_crystal_size_min 0.20
_refine_diff_density_max 0.153
_refine_diff_density_min -0.142
_refine_ls_extinction_method none
_refine_ls_goodness_of_fit_ref 1.001
_refine_ls_hydrogen_treatment constr
_refine_ls_matrix_type full
_refine_ls_number_parameters 169
_refine_ls_number_reflns 3870
_refine_ls_number_restraints 0
_refine_ls_restrained_S_all 1.001
_refine_ls_R_factor_all 0.1593
_refine_ls_R_factor_gt 0.0654
_refine_ls_shift/su_max 0.001
_refine_ls_shift/su_mean 0.000
_refine_ls_structure_factor_coef Fsqd
_refine_ls_weighting_details 'calc w=1/[\s^2^(Fo^2^)+(0.0732P)^2^+0.0483P] where P=(Fo^2^+2Fc^2^)/3'
_refine_ls_weighting_scheme calc
_refine_ls_wR_factor_gt 0.1391
_refine_ls_wR_factor_ref 0.1734
_reflns_number_gt 1738
_reflns_number_total 3870
_reflns_threshold_expression I>2\s(I)
_cod_data_source_file om2425.cif
_cod_data_source_block I
_cod_original_sg_symbol_H-M 'P 21/c'
_cod_database_code 2230438
_cod_database_fobs_code 2230438

loop_
_symmetry_equiv_pos_as_xyz
'x, y, z'
'-x, y+1/2, -z+1/2'
'-x, -y, -z'
'x, -y-1/2, z-1/2'

loop_
_atom_site_type_symbol
_atom_site_label
_atom_site_fract_x
_atom_site_fract_y
_atom_site_fract_z
_atom_site_U_iso_or_equiv
_atom_site_adp_type
_atom_site_calc_flag
_atom_site_refinement_flags
_atom_site_occupancy
_atom_site_symmetry_multiplicity
_atom_site_disorder_assembly
_atom_site_disorder_group
O O1 0.13712(13) 0.29736(13) 0.94818(15) 0.0737(5) Uani d . 1 1 . .
N N1 0.09333(13) 0.20507(13) 0.74037(17) 0.0506(5) Uani d . 1 1 . .
H H1N 0.1102 0.1935 0.6635 0.076 Uiso d R 1 1 . .
C C1 0.0057(2) 0.1074(2) 0.8929(3) 0.0898(9) Uani d . 1 1 . .
H H1A 0.0617 0.0580 0.9039 0.135 Uiso calc R 1 1 . .
H H1B -0.0606 0.0750 0.8940 0.135 Uiso calc R 1 1 . .
H H1C 0.0263 0.1545 0.9727 0.135 Uiso calc R 1 1 . .
C C2 -0.0933(2) 0.2444(2) 0.7318(3) 0.0853(8) Uani d . 1 1 . .
H H2A -0.0668 0.2942 0.8065 0.128 Uiso calc R 1 1 . .
H H2B -0.1597 0.2168 0.7417 0.128 Uiso calc R 1 1 . .
H H2C -0.1062 0.2746 0.6364 0.128 Uiso calc R 1 1 . .
C C3 -0.0456(2) 0.0878(2) 0.6233(3) 0.0851(8) Uani d . 1 1 . .
H H3A 0.0075 0.0357 0.6355 0.128 Uiso calc R 1 1 . .
H H3B -0.0529 0.1218 0.5316 0.128 Uiso calc R 1 1 . .
H H3C -0.1140 0.0592 0.6231 0.128 Uiso calc R 1 1 . .
C C4 -0.01024(17) 0.16181(16) 0.7488(2) 0.0521(6) Uani d . 1 1 . .
C C5 0.15762(17) 0.26650(16) 0.8371(2) 0.0510(5) Uani d . 1 1 . .
C C6 0.25971(18) 0.29603(19) 0.8001(2) 0.0676(7) Uani d . 1 1 . .
H H6A 0.2405 0.3213 0.7000 0.081 Uiso calc R 1 1 . .
H H6B 0.3040 0.2368 0.8039 0.081 Uiso calc R 1 1 . .
C C7 0.32616(18) 0.37485(17) 0.9021(2) 0.0607(6) Uani d . 1 1 . .
H H7A 0.2826 0.4347 0.8977 0.073 Uiso calc R 1 1 . .
H H7B 0.3454 0.3500 1.0025 0.073 Uiso calc R 1 1 . .
C C8 0.42772(17) 0.40167(16) 0.8626(2) 0.0505(5) Uani d . 1 1 . .
C C9 0.5242(2) 0.35047(15) 0.9257(2) 0.0570(6) Uani d . 1 1 . .
C C10 0.61689(19) 0.37656(17) 0.8878(2) 0.0611(6) Uani d . 1 1 . .
H H10 0.6810 0.3426 0.9316 0.073 Uiso calc R 1 1 . .
C C11 0.61718(18) 0.45079(17) 0.7879(3) 0.0587(6) Uani d . 1 1 . .
C C12 0.52139(19) 0.49934(17) 0.7257(2) 0.0630(6) Uani d . 1 1 . .
H H12 0.5199 0.5495 0.6570 0.076 Uiso calc R 1 1 . .
C C13 0.42684(17) 0.47697(17) 0.7607(2) 0.0572(6) Uani d . 1 1 . .
C C14 0.3253(2) 0.5357(2) 0.6890(3) 0.0936(9) Uani d . 1 1 . .
H H14A 0.3410 0.5858 0.6252 0.140 Uiso calc R 1 1 . .
H H14B 0.2998 0.5676 0.7636 0.140 Uiso calc R 1 1 . .
H H14C 0.2706 0.4912 0.6326 0.140 Uiso calc R 1 1 . .
C C15 0.7201(2) 0.4793(2) 0.7516(3) 0.0929(9) Uani d . 1 1 . .
H H15A 0.7026 0.5186 0.6631 0.139 Uiso calc R 1 1 . .
H H15B 0.7576 0.4197 0.7374 0.139 Uiso calc R 1 1 . .
H H15C 0.7655 0.5177 0.8311 0.139 Uiso calc R 1 1 . .
C C16 0.5308(2) 0.26788(19) 1.0379(3) 0.0885(9) Uani d . 1 1 . .
H H16A 0.6026 0.2403 1.0664 0.133 Uiso calc R 1 1 . .
H H16B 0.4797 0.2162 0.9954 0.133 Uiso calc R 1 1 . .
H H16C 0.5144 0.2949 1.1229 0.133 Uiso calc R 1 1 . .

loop_
_atom_site_aniso_label
_atom_site_aniso_U_11
_atom_site_aniso_U_22
_atom_site_aniso_U_33
_atom_site_aniso_U_12
_atom_site_aniso_U_13
_atom_site_aniso_U_23
O1 0.0738(12) 0.1073(13) 0.0501(8) -0.0259(10) 0.0340(8) -0.0230(9)
N1 0.0494(11) 0.0637(11) 0.0448(9) -0.0096(9) 0.0234(8) -0.0049(9)
C1 0.088(2) 0.106(2) 0.0798(17) -0.0271(17) 0.0309(15) 0.0263(16)
C2 0.0554(16) 0.092(2) 0.112(2) 0.0023(14) 0.0289(15) -0.0023(16)
C3 0.0772(18) 0.098(2) 0.0874(18) -0.0387(16) 0.0342(15) -0.0283(16)
C4 0.0465(13) 0.0615(13) 0.0528(12) -0.0089(11) 0.0211(10) 0.0006(11)
C5 0.0506(13) 0.0637(14) 0.0426(11) -0.0100(11) 0.0193(10) -0.0045(11)
C6 0.0587(15) 0.0892(17) 0.0620(13) -0.0250(13) 0.0287(12) -0.0247(13)
C7 0.0588(15) 0.0677(14) 0.0581(13) -0.0112(12) 0.0204(11) -0.0143(12)
C8 0.0481(13) 0.0538(12) 0.0503(11) -0.0108(11) 0.0151(10) -0.0124(11)
C9 0.0636(16) 0.0493(13) 0.0551(12) -0.0051(12) 0.0120(11) -0.0082(11)
C10 0.0482(14) 0.0597(14) 0.0708(15) 0.0019(11) 0.0097(12) -0.0091(13)
C11 0.0501(14) 0.0606(14) 0.0681(14) -0.0077(12) 0.0211(11) -0.0114(12)
C12 0.0674(17) 0.0595(14) 0.0639(14) -0.0038(13) 0.0216(12) 0.0052(12)
C13 0.0487(13) 0.0610(14) 0.0592(13) -0.0004(11) 0.0113(11) -0.0035(12)
C14 0.0691(19) 0.103(2) 0.101(2) 0.0138(16) 0.0129(16) 0.0256(18)
C15 0.0692(18) 0.105(2) 0.116(2) -0.0129(16) 0.0455(16) -0.0076(18)
C16 0.095(2) 0.0770(18) 0.0887(18) -0.0019(16) 0.0175(16) 0.0204(15)

loop_
_atom_type_symbol
_atom_type_description
_atom_type_scat_dispersion_real
_atom_type_scat_dispersion_imag
_atom_type_scat_source
C C 0.0033 0.0016 'International Tables Vol C Tables 4.2.6.8 and 6.1.1.4'
H H 0.0000 0.0000 'International Tables Vol C Tables 4.2.6.8 and 6.1.1.4'
N N 0.0061 0.0033 'International Tables Vol C Tables 4.2.6.8 and 6.1.1.4'
O O 0.0106 0.0060 'International Tables Vol C Tables 4.2.6.8 and 6.1.1.4'

loop_
_geom_angle_atom_site_label_1
_geom_angle_atom_site_label_2
_geom_angle_atom_site_label_3
_geom_angle_site_symmetry_1
_geom_angle_site_symmetry_3
_geom_angle
_geom_angle_publ_flag
C5 N1 C4 . . 126.81(16) ?
C5 N1 H1N . . 116.8 ?
C4 N1 H1N . . 116.1 ?
C4 C1 H1A . . 109.5 ?
C4 C1 H1B . . 109.5 ?
H1A C1 H1B . . 109.5 ?
C4 C1 H1C . . 109.5 ?
H1A C1 H1C . . 109.5 ?
H1B C1 H1C . . 109.5 ?
C4 C2 H2A . . 109.5 ?
C4 C2 H2B . . 109.5 ?
H2A C2 H2B . . 109.5 ?
C4 C2 H2C . . 109.5 ?
H2A C2 H2C . . 109.5 ?
H2B C2 H2C . . 109.5 ?
C4 C3 H3A . . 109.5 ?
C4 C3 H3B . . 109.5 ?
H3A C3 H3B . . 109.5 ?
C4 C3 H3C . . 109.5 ?
H3A C3 H3C . . 109.5 ?
H3B C3 H3C . . 109.5 ?
N1 C4 C1 . . 110.16(18) ?
N1 C4 C3 . . 106.71(16) ?
C1 C4 C3 . . 109.3(2) ?
N1 C4 C2 . . 109.41(18) ?
C1 C4 C2 . . 110.9(2) ?
C3 C4 C2 . . 110.2(2) ?
O1 C5 N1 . . 123.68(19) ?
O1 C5 C6 . . 121.82(19) ?
N1 C5 C6 . . 114.49(17) ?
C5 C6 C7 . . 113.87(17) ?
C5 C6 H6A . . 108.8 ?
C7 C6 H6A . . 108.8 ?
C5 C6 H6B . . 108.8 ?
C7 C6 H6B . . 108.8 ?
H6A C6 H6B . . 107.7 ?
C8 C7 C6 . . 112.32(17) ?
C8 C7 H7A . . 109.1 ?
C6 C7 H7A . . 109.1 ?
C8 C7 H7B . . 109.1 ?
C6 C7 H7B . . 109.1 ?
H7A C7 H7B . . 107.9 ?
C13 C8 C9 . . 118.8(2) ?
C13 C8 C7 . . 120.6(2) ?
C9 C8 C7 . . 120.6(2) ?
C10 C9 C8 . . 119.6(2) ?
C10 C9 C16 . . 118.9(2) ?
C8 C9 C16 . . 121.4(2) ?
C11 C10 C9 . . 122.2(2) ?
C11 C10 H10 . . 118.9 ?
C9 C10 H10 . . 118.9 ?
C12 C11 C10 . . 117.4(2) ?
C12 C11 C15 . . 121.7(2) ?
C10 C11 C15 . . 121.0(2) ?
C11 C12 C13 . . 122.8(2) ?
C11 C12 H12 . . 118.6 ?
C13 C12 H12 . . 118.6 ?
C12 C13 C8 . . 119.2(2) ?
C12 C13 C14 . . 119.3(2) ?
C8 C13 C14 . . 121.5(2) ?
C13 C14 H14A . . 109.5 ?
C13 C14 H14B . . 109.5 ?
H14A C14 H14B . . 109.5 ?
C13 C14 H14C . . 109.5 ?
H14A C14 H14C . . 109.5 ?
H14B C14 H14C . . 109.5 ?
C11 C15 H15A . . 109.5 ?
C11 C15 H15B . . 109.5 ?
H15A C15 H15B . . 109.5 ?
C11 C15 H15C . . 109.5 ?
H15A C15 H15C . . 109.5 ?
H15B C15 H15C . . 109.5 ?
C9 C16 H16A . . 109.5 ?
C9 C16 H16B . . 109.5 ?
H16A C16 H16B . . 109.5 ?
C9 C16 H16C . . 109.5 ?
H16A C16 H16C . . 109.5 ?
H16B C16 H16C . . 109.5 ?

loop_
_geom_bond_atom_site_label_1
_geom_bond_atom_site_label_2
_geom_bond_site_symmetry_2
_geom_bond_distance
_geom_bond_publ_flag
O1 C5 . 1.226(2) ?
N1 C5 . 1.329(2) ?
N1 C4 . 1.477(2) ?
N1 H1N . 0.8310 ?
C1 C4 . 1.508(3) ?
C1 H1A . 0.9600 ?
C1 H1B . 0.9600 ?
C1 H1C . 0.9600 ?
C2 C4 . 1.513(3) ?
C2 H2A . 0.9600 ?
C2 H2B . 0.9600 ?
C2 H2C . 0.9600 ?
C3 C4 . 1.512(3) ?
C3 H3A . 0.9600 ?
C3 H3B . 0.9600 ?
C3 H3C . 0.9600 ?
C5 C6 . 1.507(3) ?
C6 C7 . 1.517(3) ?
C6 H6A . 0.9700 ?
C6 H6B . 0.9700 ?
C7 C8 . 1.503(3) ?
C7 H7A . 0.9700 ?
C7 H7B . 0.9700 ?
C8 C13 . 1.391(3) ?
C8 C9 . 1.395(3) ?
C9 C10 . 1.386(3) ?
C9 C16 . 1.517(3) ?
C10 C11 . 1.371(3) ?
C10 H10 . 0.9300 ?
C11 C12 . 1.370(3) ?
C11 C15 . 1.510(3) ?
C12 C13 . 1.383(3) ?
C12 H12 . 0.9300 ?
C13 C14 . 1.511(3) ?
C14 H14A . 0.9600 ?
C14 H14B . 0.9600 ?
C14 H14C . 0.9600 ?
C15 H15A . 0.9600 ?
C15 H15B . 0.9600 ?
C15 H15C . 0.9600 ?
C16 H16A . 0.9600 ?
C16 H16B . 0.9600 ?
C16 H16C . 0.9600 ?

loop_
_geom_hbond_atom_site_label_D
_geom_hbond_atom_site_label_H
_geom_hbond_atom_site_label_A
_geom_hbond_site_symmetry_A
_geom_hbond_distance_DH
_geom_hbond_distance_HA
_geom_hbond_distance_DA
_geom_hbond_angle_DHA
_geom_hbond_publ_flag
N1 H1N O1 4_565 0.83 2.17 2.979(2) 165 y

loop_
_geom_torsion_atom_site_label_1
_geom_torsion_atom_site_label_2
_geom_torsion_atom_site_label_3
_geom_torsion_atom_site_label_4
_geom_torsion_site_symmetry_1
_geom_torsion_site_symmetry_2
_geom_torsion_site_symmetry_3
_geom_torsion_site_symmetry_4
_geom_torsion
_geom_torsion_publ_flag
C5 N1 C4 C1 . . . . -54.9(3) ?
C5 N1 C4 C3 . . . . -173.5(2) ?
C5 N1 C4 C2 . . . . 67.3(3) ?
C4 N1 C5 O1 . . . . -1.4(3) ?
C4 N1 C5 C6 . . . . 178.5(2) ?
O1 C5 C6 C7 . . . . -6.5(3) ?
N1 C5 C6 C7 . . . . 173.65(19) ?
C5 C6 C7 C8 . . . . 179.5(2) ?
C6 C7 C8 C13 . . . . 88.1(2) ?
C6 C7 C8 C9 . . . . -90.9(2) ?
C13 C8 C9 C10 . . . . 1.1(3) ?
C7 C8 C9 C10 . . . . -179.89(18) ?
C13 C8 C9 C16 . . . . 179.8(2) ?
C7 C8 C9 C16 . . . . -1.2(3) ?
C8 C9 C10 C11 . . . . -0.9(3) ?
C16 C9 C10 C11 . . . . -179.6(2) ?
C9 C10 C11 C12 . . . . 0.1(3) ?
C9 C10 C11 C15 . . . . 178.5(2) ?
C10 C11 C12 C13 . . . . 0.6(3) ?
C15 C11 C12 C13 . . . . -177.8(2) ?
C11 C12 C13 C8 . . . . -0.4(3) ?
C11 C12 C13 C14 . . . . 178.8(2) ?
C9 C8 C13 C12 . . . . -0.5(3) ?
C7 C8 C13 C12 . . . . -179.47(19) ?
C9 C8 C13 C14 . . . . -179.6(2) ?
C7 C8 C13 C14 . . . . 1.4(3) ?

loop_
_cod_related_entry_id
_cod_related_entry_database
_cod_related_entry_code
1 ChemSpider 30656725
